data_7114872
loop_
_publ_author_name
'Schuh, Walter'
'Kopacka, Holger'
'Wurst, Klaus'
'Peringer, Paul'

_publ_section_title
;
 Observation of a P/M interconversion of a
 gold\^a&#x20AC;&#x201C;phosphine helicate via \^a&#x20AC;&#x2030; 31P NMR
;
_journal_issue 21
_journal_name_full 'Chemical Communications'
_journal_page_first 2186
_journal_paper_doi 10.1039/b106058a
_journal_year 2001
_chemical_formula_sum 'C56 H56 Au2 F6 O8 P4 S2'
_chemical_formula_weight 1552.94
_chemical_name_systematic
;
?
;
_space_group_IT_number 2
_symmetry_cell_setting triclinic
_symmetry_space_group_name_Hall '-P 1'
_symmetry_space_group_name_H-M 'P -1'
_atom_sites_solution_hydrogens geom
_atom_sites_solution_primary direct
_atom_sites_solution_secondary difmap
_audit_creation_method SHELXL
_cell_angle_alpha 91.912(6)
_cell_angle_beta 111.136(5)
_cell_angle_gamma 115.533(5)
_cell_formula_units_Z 2
_cell_length_a 14.672(2)
_cell_length_b 14.880(1)
_cell_length_c 16.379(2)
_cell_measurement_reflns_used 40445
_cell_measurement_temperature 223(2)
_cell_measurement_theta_max 20.0
_cell_measurement_theta_min 1.0
_cell_volume 2932.9(6)
_computing_data_collection 'Kappa CCD'
_computing_data_reduction 'Denzo and Scalepack'
_computing_structure_refinement 'SHELXL-93 (Sheldrick, 1993)'
_computing_structure_solution 'SHELXS-86 (Sheldrick, 1990)'
_diffrn_ambient_temperature 223(2)
_diffrn_measurement_device 'Kappa CCD'
_diffrn_measurement_method 'phi- and omega-scans'
_diffrn_radiation_monochromator graphite
_diffrn_radiation_source 'fine-focus sealed tube'
_diffrn_radiation_type MoK\a
_diffrn_radiation_wavelength 0.71073
_diffrn_reflns_av_R_equivalents 0.0746
_diffrn_reflns_av_sigmaI/netI 0.0965
_diffrn_reflns_limit_h_max 14
_diffrn_reflns_limit_h_min 0
_diffrn_reflns_limit_k_max 12
_diffrn_reflns_limit_k_min -14
_diffrn_reflns_limit_l_max 14
_diffrn_reflns_limit_l_min -15
_diffrn_reflns_number 9977
_diffrn_reflns_theta_max 19.98
_diffrn_reflns_theta_min 1.37
_diffrn_standards_interval_time 0
_exptl_absorpt_coefficient_mu 5.248
_exptl_absorpt_correction_type none
_exptl_crystal_colour colorless
_exptl_crystal_density_diffrn 1.758
_exptl_crystal_description plate
_exptl_crystal_F_000 1520
_exptl_crystal_size_max 0.25
_exptl_crystal_size_mid 0.05
_exptl_crystal_size_min 0.015
_refine_diff_density_max 0.736
_refine_diff_density_min -1.097
_refine_diff_density_rms 0.125
_refine_ls_extinction_method none
_refine_ls_goodness_of_fit_all 1.043
_refine_ls_goodness_of_fit_obs 1.115
_refine_ls_hydrogen_treatment riding
_refine_ls_matrix_type full
_refine_ls_number_parameters 688
_refine_ls_number_reflns 5005
_refine_ls_number_restraints 0
_refine_ls_restrained_S_all 1.086
_refine_ls_restrained_S_obs 1.115
_refine_ls_R_factor_all 0.0844
_refine_ls_R_factor_obs 0.0486
_refine_ls_shift/esd_max 0.009
_refine_ls_shift/esd_mean 0.000
_refine_ls_structure_factor_coef Fsqd
_refine_ls_weighting_details 'w=1/[\s^2^(Fo^2^)+(0.0430P)^2^+4.1916P] where P=(Fo^2^+2Fc^2^)/3'
_refine_ls_weighting_scheme calc
_refine_ls_wR_factor_all 0.1207
_refine_ls_wR_factor_obs 0.1010
_reflns_number_observed 3829
_reflns_number_total 5441
_reflns_observed_criterion >2sigma(I)
_cod_data_source_file b106058a.txt
_cod_data_source_block 2
_cod_depositor_comments
;
The following automatic conversions were performed:

'_refine_ls_weighting_scheme' value 'calc
w=1/[\s^2^(Fo^2^)+(0.0430P)^2^+4.1916P] where P=(Fo^2^+2Fc^2^)/3' was
changed to 'calc'. New tag '_refine_ls_weighting_details' was
created. The value of the new tag was set to
'w=1/[\s^2^(Fo^2^)+(0.0430P)^2^+4.1916P] where P=(Fo^2^+2Fc^2^)/3'.

Automatic conversion script
Id: cif_fix_values 3143 2015-03-26 13:38:13Z robertas 
;
_cod_original_sg_symbol_H-M P-1
_cod_database_code 7114872

loop_
_symmetry_equiv_pos_as_xyz
'x, y, z'
'-x, -y, -z'

loop_
_atom_site_aniso_label
_atom_site_aniso_U_11
_atom_site_aniso_U_22
_atom_site_aniso_U_33
_atom_site_aniso_U_23
_atom_site_aniso_U_13
_atom_site_aniso_U_12
Au1 0.0511(5) 0.0340(4) 0.0451(4) 0.0069(3) 0.0222(4) 0.0226(4)
Au2 0.0535(5) 0.0394(4) 0.0456(5) 0.0118(3) 0.0221(4) 0.0215(4)
P1 0.049(3) 0.036(2) 0.037(3) 0.008(2) 0.019(2) 0.022(2)
P2 0.052(3) 0.035(2) 0.044(3) 0.006(2) 0.017(2) 0.021(2)
P3 0.055(3) 0.038(2) 0.045(3) 0.009(2) 0.025(3) 0.018(2)
P4 0.055(3) 0.036(2) 0.044(3) 0.007(2) 0.026(2) 0.026(2)
S1 0.062(4) 0.052(3) 0.063(3) 0.017(3) 0.032(3) 0.025(3)
S2 0.080(4) 0.065(3) 0.088(4) 0.008(3) -0.007(3) 0.038(3)
O1 0.125(13) 0.068(8) 0.084(10) 0.012(7) 0.070(9) 0.042(9)
O2 0.086(10) 0.061(8) 0.088(9) 0.025(7) 0.046(8) 0.040(8)
O3 0.077(10) 0.085(9) 0.102(10) 0.060(8) 0.062(9) 0.041(8)
O7 0.183(18) 0.110(12) 0.080(11) 0.025(9) 0.029(11) 0.102(13)
F1 0.085(12) 0.349(28) 0.081(12) 0.016(14) 0.022(10) 0.026(15)
F2 0.120(13) 0.304(23) 0.259(22) 0.202(20) 0.114(14) 0.148(16)
F3 0.064(9) 0.158(12) 0.149(12) 0.064(10) 0.061(9) 0.034(9)
C1 0.079(20) 0.248(34) 0.119(24) 0.128(25) 0.083(19) 0.100(23)
C3 0.160(30) 0.190(29) 0.181(31) 0.127(26) 0.105(27) 0.070(25)
C12 0.049(11) 0.029(8) 0.050(10) 0.009(8) 0.028(9) 0.024(9)
C21 0.034(11) 0.046(10) 0.053(11) 0.014(9) 0.021(9) 0.020(9)
C34 0.055(12) 0.061(11) 0.042(10) 0.021(9) 0.030(9) 0.034(10)
C43 0.033(10) 0.049(10) 0.028(9) 0.003(7) -0.005(8) 0.023(9)
C101 0.067(13) 0.050(12) 0.040(11) 0.019(9) 0.033(10) 0.031(10)
C102 0.058(14) 0.039(11) 0.059(12) 0.006(10) 0.016(11) 0.016(12)
C103 0.078(18) 0.075(15) 0.085(16) 0.009(14) 0.024(14) 0.040(15)
C104 0.086(20) 0.088(19) 0.067(16) 0.006(13) 0.047(15) 0.009(15)
C105 0.119(22) 0.031(12) 0.073(16) -0.011(11) 0.023(15) 0.005(14)
C106 0.073(15) 0.036(11) 0.052(12) 0.001(10) 0.013(11) 0.011(11)
C107 0.037(10) 0.049(10) 0.039(10) 0.023(8) 0.020(8) 0.033(9)
C108 0.057(13) 0.031(9) 0.053(12) -0.009(9) 0.020(10) 0.018(9)
C109 0.072(16) 0.061(13) 0.056(13) 0.005(10) 0.023(12) 0.013(12)
C110 0.047(13) 0.094(15) 0.064(14) -0.009(12) 0.025(10) 0.036(12)
C111 0.055(14) 0.059(12) 0.071(14) -0.005(11) 0.018(12) 0.030(11)
C112 0.057(13) 0.055(11) 0.049(12) 0.011(9) 0.011(11) 0.027(11)
C201 0.060(13) 0.053(12) 0.066(13) 0.025(11) 0.034(11) 0.033(11)
C202 0.105(17) 0.053(11) 0.048(13) 0.009(11) 0.021(12) 0.044(12)
C203 0.114(20) 0.066(14) 0.063(16) 0.008(12) 0.037(14) 0.046(14)
C204 0.089(18) 0.135(22) 0.054(14) 0.017(15) 0.031(13) 0.072(17)
C205 0.111(20) 0.054(12) 0.070(16) -0.040(12) 0.032(14) 0.019(13)
C206 0.104(18) 0.074(14) 0.064(15) 0.016(12) 0.047(14) 0.039(13)
C207 0.052(12) 0.056(11) 0.024(9) 0.015(8) 0.016(9) 0.019(9)
C208 0.051(12) 0.051(10) 0.031(10) 0.010(8) 0.021(9) 0.029(10)
C209 0.062(14) 0.068(12) 0.079(14) 0.026(11) 0.035(12) 0.043(12)
C210 0.058(14) 0.075(13) 0.091(15) 0.015(12) 0.032(12) 0.050(12)
C211 0.091(18) 0.101(16) 0.101(17) 0.038(14) 0.071(15) 0.064(15)
C212 0.069(14) 0.065(12) 0.057(13) 0.021(10) 0.034(11) 0.034(12)
C301 0.048(12) 0.025(9) 0.057(11) 0.009(9) 0.025(10) 0.007(9)
C302 0.043(12) 0.044(11) 0.073(13) -0.003(10) 0.036(11) -0.003(9)
C303 0.115(20) 0.085(16) 0.078(16) 0.042(13) 0.063(15) 0.039(15)
C304 0.067(16) 0.099(17) 0.086(16) 0.007(14) 0.056(14) 0.029(14)
C305 0.036(12) 0.077(14) 0.053(12) -0.010(11) 0.025(10) -0.002(10)
C306 0.051(13) 0.054(12) 0.041(11) 0.003(9) 0.005(10) 0.020(10)
C307 0.039(11) 0.046(10) 0.038(11) 0.022(8) 0.029(9) 0.018(9)
C308 0.095(16) 0.033(10) 0.054(12) 0.017(10) 0.039(11) 0.025(11)
C309 0.088(16) 0.054(13) 0.045(13) 0.016(11) 0.020(12) 0.034(12)
C310 0.095(18) 0.049(12) 0.066(16) -0.008(11) 0.029(14) 0.017(12)
C311 0.048(13) 0.059(13) 0.058(13) -0.011(11) -0.003(10) 0.017(11)
C312 0.078(15) 0.050(12) 0.051(13) 0.021(11) 0.025(12) 0.023(11)
C401 0.045(12) 0.041(10) 0.040(10) 0.009(8) 0.023(9) 0.015(11)
C402 0.062(17) 0.107(19) 0.080(15) 0.014(13) 0.030(13) 0.059(16)
C403 0.053(17) 0.085(16) 0.100(17) 0.005(13) 0.032(13) 0.030(13)
C404 0.060(17) 0.104(18) 0.072(15) 0.013(14) 0.020(12) 0.039(16)
C405 0.079(18) 0.096(18) 0.077(15) 0.030(13) 0.024(13) 0.056(16)
C406 0.077(18) 0.078(14) 0.082(15) 0.026(12) 0.043(13) 0.045(13)
C407 0.044(11) 0.048(10) 0.040(10) 0.010(9) 0.024(9) 0.026(9)
C408 0.076(15) 0.053(12) 0.054(13) 0.001(10) 0.037(11) 0.032(11)
C409 0.121(19) 0.036(10) 0.066(14) 0.002(11) 0.046(14) 0.038(12)
C410 0.071(14) 0.063(14) 0.052(13) -0.001(11) 0.028(11) 0.032(12)
C411 0.081(15) 0.071(13) 0.049(13) 0.012(11) 0.027(11) 0.051(12)
C412 0.099(15) 0.036(10) 0.041(11) 0.016(9) 0.031(11) 0.042(11)

loop_
_atom_site_label
_atom_site_type_symbol
_atom_site_fract_x
_atom_site_fract_y
_atom_site_fract_z
_atom_site_U_iso_or_equiv
_atom_site_thermal_displace_type
_atom_site_occupancy
_atom_site_calc_flag
_atom_site_refinement_flags
_atom_site_disorder_group
Au1 Au 0.45170(5) 0.72936(4) 0.73424(4) 0.0418(2) Uani 1 d . .
Au2 Au 0.69712(6) 0.84384(4) 0.80944(4) 0.0458(2) Uani 1 d . .
P1 P 0.4585(4) 0.5769(3) 0.7259(3) 0.0400(11) Uani 1 d . .
P2 P 0.7227(4) 0.7391(3) 0.9072(3) 0.0443(11) Uani 1 d . .
P3 P 0.7045(4) 0.9652(3) 0.7227(3) 0.0468(12) Uani 1 d . .
P4 P 0.4493(4) 0.8835(3) 0.7485(3) 0.0420(11) Uani 1 d . .
S1 S 0.3066(4) 0.5808(3) 0.9237(3) 0.0585(13) Uani 1 d . .
S2 S 0.2905(5) 0.7255(4) 0.4577(4) 0.090(2) Uani 1 d . .
O1 O 0.3011(12) 0.6197(8) 1.0013(8) 0.085(4) Uani 1 d . .
O2 O 0.3315(10) 0.4978(8) 0.9317(8) 0.073(4) Uani 1 d . .
O3 O 0.3682(10) 0.6571(9) 0.8863(8) 0.078(4) Uani 1 d . .
O7 O 0.4895(15) 0.6877(11) 1.1654(9) 0.120(6) Uani 1 d . .
F1 F 0.1559(13) 0.4864(17) 0.7646(11) 0.207(10) Uani 1 d . .
F2 F 0.1297(13) 0.5883(16) 0.8276(14) 0.193(10) Uani 1 d . .
F3 F 0.0962(10) 0.4533(10) 0.8668(9) 0.125(5) Uani 1 d . .
C1 C 0.1695(20) 0.5235(27) 0.8433(19) 0.123(11) Uani 1 d . .
C3 C 0.5885(27) 0.7424(23) 1.1391(21) 0.169(14) Uani 1 d . .
C12 C 0.5143(13) 0.5502(10) 0.8363(10) 0.038(4) Uani 1 d . .
H12A H 0.4518 0.5085 0.8508 0.045 Uiso 1 calc . .
H12B H 0.5496 0.5085 0.8314 0.045 Uiso 1 calc . .
C21 C 0.5988(12) 0.6425(11) 0.9155(10) 0.043(4) Uani 1 d . .
H21A H 0.6233 0.6162 0.9687 0.051 Uiso 1 calc . .
H21B H 0.5593 0.6770 0.9268 0.051 Uiso 1 calc . .
C34 C 0.5718(13) 0.9452(11) 0.6397(10) 0.047(4) Uani 1 d . .
H34A H 0.5877 0.9927 0.6005 0.056 Uiso 1 calc . .
H34B H 0.5343 0.8761 0.6025 0.056 Uiso 1 calc . .
C43 C 0.4878(12) 0.9563(11) 0.6681(9) 0.041(4) Uani 1 d . .
H43A H 0.4198 0.9366 0.6139 0.050 Uiso 1 calc . .
H43B H 0.5180 1.0288 0.6939 0.050 Uiso 1 calc . .
C101 C 0.3228(15) 0.4666(12) 0.6654(10) 0.048(4) Uani 1 d . .
C102 C 0.2361(17) 0.4776(12) 0.6064(12) 0.058(5) Uani 1 d . .
H102 H 0.2472 0.5431 0.5980 0.070 Uiso 1 calc . .
C103 C 0.1320(19) 0.3933(18) 0.5589(14) 0.081(6) Uani 1 d . .
H103 H 0.0717 0.4014 0.5209 0.097 Uiso 1 calc . .
C104 C 0.1199(20) 0.2997(18) 0.5689(15) 0.089(7) Uani 1 d . .
H104 H 0.0508 0.2425 0.5343 0.107 Uiso 1 calc . .
C105 C 0.2029(22) 0.2838(13) 0.6267(15) 0.093(7) Uani 1 d . .
H105 H 0.1907 0.2176 0.6336 0.112 Uiso 1 calc . .
C106 C 0.3071(15) 0.3697(12) 0.6753(11) 0.064(5) Uani 1 d . .
H106 H 0.3664 0.3613 0.7148 0.077 Uiso 1 calc . .
C107 C 0.5399(12) 0.5720(11) 0.6698(9) 0.035(4) Uani 1 d . .
C108 C 0.5557(14) 0.6311(11) 0.6089(11) 0.050(5) Uani 1 d . .
H108 H 0.5267 0.6771 0.5991 0.060 Uiso 1 calc . .
C109 C 0.6166(17) 0.6228(14) 0.5601(12) 0.072(6) Uani 1 d . .
H109 H 0.6243 0.6622 0.5169 0.086 Uiso 1 calc . .
C110 C 0.6627(15) 0.5612(17) 0.5734(13) 0.067(5) Uani 1 d . .
H110 H 0.7048 0.5598 0.5422 0.081 Uiso 1 calc . .
C111 C 0.6478(15) 0.5002(13) 0.6333(14) 0.063(5) Uani 1 d . .
H111 H 0.6798 0.4565 0.6434 0.076 Uiso 1 calc . .
C112 C 0.5842(15) 0.5031(12) 0.6798(11) 0.057(5) Uani 1 d . .
H112 H 0.5711 0.4583 0.7183 0.069 Uiso 1 calc . .
C201 C 0.8083(14) 0.8112(13) 1.0223(11) 0.054(5) Uani 1 d . .
C202 C 0.8408(17) 0.7657(13) 1.0905(13) 0.069(6) Uani 1 d . .
H202 H 0.8195 0.6959 1.0759 0.083 Uiso 1 calc . .
C203 C 0.9018(19) 0.8157(16) 1.1779(14) 0.080(6) Uani 1 d . .
H203 H 0.9221 0.7813 1.2225 0.096 Uiso 1 calc . .
C204 C 0.9327(18) 0.9157(20) 1.1996(13) 0.085(7) Uani 1 d . .
H204 H 0.9745 0.9505 1.2603 0.102 Uiso 1 calc . .
C205 C 0.9059(19) 0.9677(14) 1.1376(15) 0.090(7) Uani 1 d . .
H205 H 0.9291 1.0377 1.1543 0.107 Uiso 1 calc . .
C206 C 0.8399(18) 0.9129(15) 1.0436(13) 0.078(6) Uani 1 d . .
H206 H 0.8196 0.9469 0.9986 0.094 Uiso 1 calc . .
C207 C 0.7913(13) 0.6749(12) 0.8827(9) 0.046(4) Uani 1 d . .
C208 C 0.7843(13) 0.5842(11) 0.9109(9) 0.041(4) Uani 1 d . .
H208 H 0.7436 0.5578 0.9453 0.049 Uiso 1 calc . .
C209 C 0.8342(16) 0.5338(13) 0.8902(12) 0.063(5) Uani 1 d . .
H209 H 0.8257 0.4723 0.9080 0.076 Uiso 1 calc . .
C210 C 0.8978(15) 0.5748(15) 0.8423(13) 0.067(5) Uani 1 d . .
H210 H 0.9336 0.5415 0.8278 0.081 Uiso 1 calc . .
C211 C 0.9080(17) 0.6635(16) 0.8164(14) 0.080(6) Uani 1 d . .
H211 H 0.9531 0.6922 0.7857 0.096 Uiso 1 calc . .
C212 C 0.8535(16) 0.7118(13) 0.8345(11) 0.060(5) Uani 1 d . .
H212 H 0.8590 0.7711 0.8135 0.073 Uiso 1 calc . .
C301 C 0.7754(13) 0.9631(11) 0.6519(10) 0.046(4) Uani 1 d . .
C302 C 0.8035(14) 1.0378(12) 0.6075(12) 0.060(5) Uani 1 d . .
H302 H 0.7892 1.0925 0.6156 0.072 Uiso 1 calc . .
C303 C 0.8533(19) 1.0360(16) 0.5499(14) 0.088(7) Uani 1 d . .
H303 H 0.8746 1.0897 0.5207 0.106 Uiso 1 calc . .
C304 C 0.8708(17) 0.9534(18) 0.5364(14) 0.081(6) Uani 1 d . .
H304 H 0.9050 0.9508 0.4984 0.097 Uiso 1 calc . .
C305 C 0.8391(14) 0.8785(14) 0.5774(12) 0.066(5) Uani 1 d . .
H305 H 0.8481 0.8213 0.5657 0.079 Uiso 1 calc . .
C306 C 0.7928(14) 0.8813(12) 0.6369(11) 0.055(5) Uani 1 d . .
H306 H 0.7735 0.8279 0.6669 0.066 Uiso 1 calc . .
C307 C 0.7765(13) 1.0917(11) 0.7921(10) 0.037(4) Uani 1 d . .
C308 C 0.7565(16) 1.1708(12) 0.7639(11) 0.060(5) Uani 1 d . .
H308 H 0.7032 1.1602 0.7061 0.072 Uiso 1 calc . .
C309 C 0.8151(17) 1.2637(13) 0.8212(13) 0.065(5) Uani 1 d . .
H309 H 0.8045 1.3183 0.8009 0.077 Uiso 1 calc . .
C310 C 0.8863(18) 1.2803(14) 0.9044(14) 0.079(6) Uani 1 d . .
H310 H 0.9200 1.3446 0.9428 0.095 Uiso 1 calc . .
C311 C 0.9126(15) 1.2081(15) 0.9366(12) 0.067(5) Uani 1 d . .
H311 H 0.9666 1.2219 0.9949 0.080 Uiso 1 calc . .
C312 C 0.8559(16) 1.1124(13) 0.8789(12) 0.063(5) Uani 1 d . .
H312 H 0.8715 1.0601 0.8991 0.075 Uiso 1 calc . .
C401 C 0.3135(14) 0.8679(12) 0.7258(10) 0.042(4) Uani 1 d . .
C402 C 0.2252(19) 0.7747(16) 0.7141(13) 0.076(6) Uani 1 d . .
H402 H 0.2380 0.7181 0.7191 0.091 Uiso 1 calc . .
C403 C 0.1233(18) 0.7592(16) 0.6962(14) 0.080(6) Uani 1 d . .
H403 H 0.0662 0.6932 0.6879 0.097 Uiso 1 calc . .
C404 C 0.1031(18) 0.8379(21) 0.6903(13) 0.081(6) Uani 1 d . .
H404 H 0.0311 0.8274 0.6784 0.097 Uiso 1 calc . .
C405 C 0.1833(21) 0.9326(18) 0.7010(13) 0.080(6) Uani 1 d . .
H405 H 0.1665 0.9870 0.6959 0.097 Uiso 1 calc . .
C406 C 0.2922(18) 0.9512(14) 0.7197(13) 0.072(6) Uani 1 d . .
H406 H 0.3488 1.0174 0.7278 0.087 Uiso 1 calc . .
C407 C 0.5425(13) 0.9645(11) 0.8613(10) 0.040(4) Uani 1 d . .
C408 C 0.5809(15) 1.0720(12) 0.8760(12) 0.058(5) Uani 1 d . .
H408 H 0.5626 1.1037 0.8285 0.069 Uiso 1 calc . .
C409 C 0.6479(17) 1.1281(12) 0.9658(13) 0.072(6) Uani 1 d . .
H409 H 0.6777 1.1995 0.9784 0.087 Uiso 1 calc . .
C410 C 0.6699(15) 1.0812(14) 1.0338(12) 0.061(5) Uani 1 d . .
H410 H 0.7172 1.1210 1.0925 0.074 Uiso 1 calc . .
C411 C 0.6254(16) 0.9776(14) 1.0197(11) 0.061(5) Uani 1 d . .
H411 H 0.6382 0.9469 1.0689 0.074 Uiso 1 calc . .
C412 C 0.5608(15) 0.9164(11) 0.9323(11) 0.054(5) Uani 1 d . .
H412 H 0.5307 0.8450 0.9221 0.065 Uiso 1 calc . .
C2 C 0.1487 0.6788 0.4372 0.139(20) Uiso 0.50 d P 1
O4 O 0.2927(19) 0.6869(16) 0.3679(14) 0.060(6) Uiso 0.50 d P 1
O5 O 0.3400(26) 0.7026(23) 0.5386(21) 0.082(10) Uiso 0.50 d P 1
O6 O 0.3139(25) 0.8293(21) 0.4663(20) 0.071(10) Uiso 0.50 d P 1
F4 F 0.1380(33) 0.7054(28) 0.5059(24) 0.170(13) Uiso 0.50 d P 1
F5 F 0.0836(29) 0.6634(25) 0.3492(22) 0.105(13) Uiso 0.50 d P 1
F6 F 0.1039(20) 0.5563(17) 0.4066(17) 0.090(7) Uiso 0.50 d P 1
O8 O 0.4596(26) 1.1720(20) 0.6961(19) 0.084(8) Uiso 0.50 d P 1
C4 C 0.4542(48) 1.1920(37) 0.6028(36) 0.074(18) Uiso 0.50 d P 1
C2A C 0.1451 0.6377 0.4067 0.090(13) Uiso 0.50 d P 2
O4A O 0.2536(59) 0.7654(48) 0.5394(43) 0.272(28) Uiso 0.50 d P 2
O5A O 0.3445(25) 0.6739(22) 0.5093(21) 0.081(10) Uiso 0.50 d P 2
O6A O 0.3372(28) 0.8209(24) 0.4440(21) 0.085(11) Uiso 0.50 d P 2
F4A F 0.1529(55) 0.5844(47) 0.3437(43) 0.328(28) Uiso 0.50 d P 2
F5A F 0.0879(27) 0.6960(24) 0.3636(21) 0.090(11) Uiso 0.50 d P 2
F6A F 0.0977(24) 0.5913(23) 0.4506(21) 0.124(10) Uiso 0.50 d P 2
O8A O 0.5208(32) 1.1997(26) 0.6801(26) 0.128(12) Uiso 0.50 d P 2
C4A C 0.4271(49) 1.1900(42) 0.6183(43) 0.091(22) Uiso 0.50 d P 2

loop_
_atom_type_symbol
_atom_type_description
_atom_type_scat_dispersion_real
_atom_type_scat_dispersion_imag
_atom_type_scat_source
C C 0.0033 0.0016 'International Tables Vol C Tables 4.2.6.8 and 6.1.1.4'
H H 0.0000 0.0000 'International Tables Vol C Tables 4.2.6.8 and 6.1.1.4'
O O 0.0106 0.0060 'International Tables Vol C Tables 4.2.6.8 and 6.1.1.4'
F F 0.0171 0.0103 'International Tables Vol C Tables 4.2.6.8 and 6.1.1.4'
P P 0.1023 0.0942 'International Tables Vol C Tables 4.2.6.8 and 6.1.1.4'
S S 0.1246 0.1234 'International Tables Vol C Tables 4.2.6.8 and 6.1.1.4'
Au Au -2.0133 8.8022 'International Tables Vol C Tables 4.2.6.8 and 6.1.1.4'

loop_
_geom_angle_atom_site_label_1
_geom_angle_atom_site_label_2
_geom_angle_atom_site_label_3
_geom_angle
P4 Au1 P1 177.79(15)
P4 Au1 Au2 88.85(12)
P1 Au1 Au2 89.93(11)
P2 Au2 P3 170.1(2)
P2 Au2 Au1 94.52(12)
P3 Au2 Au1 95.32(12)
C107 P1 C101 105.3(7)
C107 P1 C12 106.8(6)
C101 P1 C12 104.9(7)
C107 P1 Au1 113.1(5)
C101 P1 Au1 113.0(6)
C12 P1 Au1 113.1(4)
C207 P2 C201 106.1(7)
C207 P2 C21 107.3(7)
C201 P2 C21 102.1(7)
C207 P2 Au2 112.1(5)
C201 P2 Au2 111.6(5)
C21 P2 Au2 116.7(5)
C307 P3 C34 108.5(7)
C307 P3 C301 108.1(7)
C34 P3 C301 101.3(7)
C307 P3 Au2 111.2(5)
C34 P3 Au2 115.8(5)
C301 P3 Au2 111.4(5)
C401 P4 C43 103.5(7)
C401 P4 C407 107.3(7)
C43 P4 C407 107.9(7)
C401 P4 Au1 112.8(6)
C43 P4 Au1 113.0(5)
C407 P4 Au1 111.8(5)
O1 S1 O3 114.7(8)
O1 S1 O2 114.0(7)
O3 S1 O2 114.3(7)
O1 S1 C1 103.7(12)
O3 S1 C1 105.0(9)
O2 S1 C1 103.2(13)
O6A S2 O5A 128.1(19)
O5 S2 O6 113.5(18)
O5 S2 O4 122.1(16)
O6 S2 O4 109.8(15)
O5 S2 C2 106.4(13)
O6 S2 C2 94.0(13)
O4 S2 C2 107.0(9)
O6A S2 O4A 92.5(24)
O5A S2 O4A 97.6(22)
O6A S2 C2A 124.7(14)
O5A S2 C2A 107.2(13)
O4A S2 C2A 82.0(23)
F1 C1 F2 103.3(20)
F1 C1 F3 109.1(30)
F2 C1 F3 101.0(19)
F1 C1 S1 114.3(18)
F2 C1 S1 112.6(26)
F3 C1 S1 115.1(16)
C21 C12 P1 117.1(9)
C12 C21 P2 119.0(10)
C43 C34 P3 121.0(10)
C34 C43 P4 117.3(9)
C102 C101 C106 119.3(16)
C102 C101 P1 120.5(12)
C106 C101 P1 120.1(14)
C101 C102 C103 121.0(15)
C104 C103 C102 118.3(19)
C103 C104 C105 123.4(21)
C104 C105 C106 117.7(17)
C101 C106 C105 120.3(17)
C108 C107 C112 116.9(14)
C108 C107 P1 120.0(11)
C112 C107 P1 122.9(11)
C107 C108 C109 119.8(14)
C110 C109 C108 122.6(16)
C109 C110 C111 119.1(17)
C110 C111 C112 119.8(15)
C111 C112 C107 121.6(14)
C206 C201 C202 118.1(17)
C206 C201 P2 120.3(13)
C202 C201 P2 121.5(14)
C203 C202 C201 123.7(16)
C204 C203 C202 118.6(18)
C205 C204 C203 122.4(19)
C204 C205 C206 118.5(18)
C201 C206 C205 118.7(17)
C212 C207 C208 116.7(15)
C212 C207 P2 120.8(12)
C208 C207 P2 122.5(12)
C209 C208 C207 122.5(14)
C208 C209 C210 118.8(15)
C211 C210 C209 119.6(16)
C210 C211 C212 121.2(17)
C207 C212 C211 121.1(15)
C302 C301 C306 118.7(15)
C302 C301 P3 120.2(13)
C306 C301 P3 120.9(12)
C301 C302 C303 121.5(16)
C304 C303 C302 118.6(16)
C305 C304 C303 119.5(17)
C304 C305 C306 122.1(18)
C301 C306 C305 119.3(15)
C308 C307 C312 117.6(15)
C308 C307 P3 123.2(13)
C312 C307 P3 119.2(12)
C309 C308 C307 118.9(16)
C310 C309 C308 122.4(16)
C309 C310 C311 122.4(17)
C310 C311 C312 116.6(17)
C311 C312 C307 121.9(15)
C402 C401 C406 116.3(16)
C402 C401 P4 122.4(13)
C406 C401 P4 121.3(14)
C403 C402 C401 124.6(18)
C402 C403 C404 119.1(20)
C403 C404 C405 121.4(20)
C404 C405 C406 120.7(19)
C401 C406 C405 117.9(17)
C412 C407 C408 121.7(14)
C412 C407 P4 117.7(12)
C408 C407 P4 120.0(12)
C409 C408 C407 116.3(14)
C410 C409 C408 121.3(15)
C409 C410 C411 121.7(16)
C410 C411 C412 120.5(15)
C407 C412 C411 118.1(14)
F4 C2 F5 129.1(22)
F4 C2 F6 115.2(17)
F5 C2 F6 81.0(17)
F4 C2 S2 111.9(18)
F5 C2 S2 112.1(15)
F6 C2 S2 99.6(9)
F6A C2A F4A 118.3(28)
F6A C2A F5A 106.6(18)
F4A C2A F5A 109.2(27)
F6A C2A S2 121.1(15)
F4A C2A S2 93.9(29)
F5A C2A S2 106.9(13)

loop_
_geom_bond_atom_site_label_1
_geom_bond_atom_site_label_2
_geom_bond_distance
Au1 P4 2.314(4)
Au1 P1 2.314(4)
Au1 Au2 2.9594(10)
Au2 P2 2.318(4)
Au2 P3 2.324(4)
P1 C107 1.771(14)
P1 C101 1.81(2)
P1 C12 1.833(14)
P2 C207 1.78(2)
P2 C201 1.81(2)
P2 C21 1.825(15)
P3 C307 1.80(2)
P3 C34 1.81(2)
P3 C301 1.82(2)
P4 C401 1.80(2)
P4 C43 1.824(15)
P4 C407 1.83(2)
S1 O1 1.421(12)
S1 O3 1.429(10)
S1 O2 1.429(11)
S1 C1 1.74(3)
S2 O6A 1.35(3)
S2 O5 1.40(3)
S2 O5A 1.42(3)
S2 O6 1.42(3)
S2 O4 1.58(2)
S2 C2 1.777(6)
S2 O4A 1.78(7)
S2 C2A 1.787(6)
O7 C3 1.55(3)
F1 C1 1.30(3)
F2 C1 1.32(3)
F3 C1 1.32(2)
C12 C21 1.54(2)
C34 C43 1.53(2)
C101 C102 1.37(2)
C101 C106 1.38(2)
C102 C103 1.39(3)
C103 C104 1.35(3)
C104 C105 1.37(3)
C105 C106 1.41(3)
C107 C108 1.37(2)
C107 C112 1.42(2)
C108 C109 1.43(2)
C109 C110 1.34(2)
C110 C111 1.37(2)
C111 C112 1.41(2)
C201 C206 1.37(2)
C201 C202 1.37(2)
C202 C203 1.35(2)
C203 C204 1.35(3)
C204 C205 1.35(2)
C205 C206 1.46(3)
C207 C212 1.37(2)
C207 C208 1.42(2)
C208 C209 1.36(2)
C209 C210 1.39(2)
C210 C211 1.36(2)
C211 C212 1.38(2)
C301 C302 1.34(2)
C301 C306 1.38(2)
C302 C303 1.39(2)
C303 C304 1.39(2)
C304 C305 1.32(2)
C305 C306 1.38(2)
C307 C308 1.39(2)
C307 C312 1.39(2)
C308 C309 1.36(2)
C309 C310 1.32(2)
C310 C311 1.35(2)
C311 C312 1.39(2)
C401 C402 1.38(2)
C401 C406 1.40(2)
C402 C403 1.32(3)
C403 C404 1.33(3)
C404 C405 1.34(3)
C405 C406 1.41(3)
C407 C412 1.39(2)
C407 C408 1.43(2)
C408 C409 1.41(2)
C409 C410 1.35(2)
C410 C411 1.36(2)
C411 C412 1.40(2)
C2 F4 1.26(4)
C2 F5 1.36(3)
C2 F6 1.64(2)
O8 C4 1.55(6)
C2A F6A 1.21(3)
C2A F4A 1.35(7)
C2A F5A 1.48(3)
O8A C4A 1.32(7)

loop_
_geom_torsion_atom_site_label_1
_geom_torsion_atom_site_label_2
_geom_torsion_atom_site_label_3
_geom_torsion_atom_site_label_4
_geom_torsion
P1 Au1 Au2 P2 -43.77(14)
P4 Au1 Au2 P3 -45.04(14)
